data_4515217
loop_
_publ_author_name
'Cheisson, Thibault'
'Cole, Bren E.'
'Manor, Brian C.'
'Carroll, Patrick J.'
'Schelter, Eric J.'

_publ_section_title
;
 Phosphoryl-Ligand Adducts of Rare Earth-TriNOx Complexes: Systematic
 Studies and Implications for Separations Chemistry
;
_journal_issue 5
_journal_name_full 'ACS Sustainable Chemistry &amp; Engineering'
_journal_page_first 4993
_journal_paper_doi 10.1021/acssuschemeng.8b05638
_journal_volume 7
_journal_year 2019
_chemical_formula_moiety 'C42 H66 Dy N4 O4 P'
_chemical_formula_sum 'C42 H66 Dy N4 O4 P'
_chemical_formula_weight 884.45
_space_group_crystal_system monoclinic
_space_group_IT_number 14
_space_group_name_Hall '-P 2ybc'
_space_group_name_H-M_alt 'P 1 21/c 1'
_symmetry_space_group_name_Hall '-P 2ybc'
_symmetry_space_group_name_H-M 'P 1 21/c 1'
_atom_sites_solution_hydrogens geom
_atom_sites_solution_primary dual
_audit_creation_date 2017-04-13
_audit_creation_method
;
Olex2 1.2
(compiled 2016.09.09 svn.r3337 for OlexSys, GUI svn.r5227)
;
_cell_angle_alpha 90
_cell_angle_beta 90.503(2)
_cell_angle_gamma 90
_cell_formula_units_Z 4
_cell_length_a 12.0540(5)
_cell_length_b 18.7760(10)
_cell_length_c 18.8372(9)
_cell_measurement_reflns_used 9784
_cell_measurement_temperature 100
_cell_measurement_theta_max 27.59
_cell_measurement_theta_min 2.43
_cell_volume 4263.2(4)
_computing_data_collection 'Bruker APEX2 v2014.11-0'
_computing_data_reduction 'Bruker SAINT v8.34A'
_computing_publication_material 'Olex2 (Dolomanov et al., 2009)'
_computing_structure_refinement 'XL (Sheldrick, 2008)'
_computing_structure_solution 'XT (Sheldrick, 2015)'
_diffrn_ambient_temperature 100
_diffrn_measured_fraction_theta_full 0.999
_diffrn_measured_fraction_theta_max 0.998
_diffrn_measurement_device 'CCD area detector'
_diffrn_measurement_device_type 'Bruker APEXII'
_diffrn_measurement_method '\w and \f scans'
_diffrn_radiation_monochromator graphite
_diffrn_radiation_type MoK\a
_diffrn_radiation_wavelength 0.71073
_diffrn_reflns_av_R_equivalents 0.0220
_diffrn_reflns_av_unetI/netI 0.0217
_diffrn_reflns_Laue_measured_fraction_full 0.999
_diffrn_reflns_Laue_measured_fraction_max 0.998
_diffrn_reflns_limit_h_max 15
_diffrn_reflns_limit_h_min -11
_diffrn_reflns_limit_k_max 23
_diffrn_reflns_limit_k_min -24
_diffrn_reflns_limit_l_max 24
_diffrn_reflns_limit_l_min -24
_diffrn_reflns_number 37730
_diffrn_reflns_point_group_measured_fraction_full 0.999
_diffrn_reflns_point_group_measured_fraction_max 0.998
_diffrn_reflns_theta_full 25.242
_diffrn_reflns_theta_max 27.519
_diffrn_reflns_theta_min 1.531
_diffrn_source 'sealed tube'
_exptl_absorpt_coefficient_mu 1.834
_exptl_absorpt_correction_T_max 0.7456
_exptl_absorpt_correction_T_min 0.6788
_exptl_absorpt_correction_type multi-scan
_exptl_absorpt_process_details 'SADABS v2014/4'
_exptl_crystal_colour colourless
_exptl_crystal_density_diffrn 1.378
_exptl_crystal_description block
_exptl_crystal_F_000 1836
_exptl_crystal_size_max 0.16
_exptl_crystal_size_mid 0.16
_exptl_crystal_size_min 0.09
_refine_diff_density_max 1.035
_refine_diff_density_min -0.300
_refine_diff_density_rms 0.079
_refine_ls_extinction_method none
_refine_ls_goodness_of_fit_ref 1.029
_refine_ls_hydrogen_treatment constr
_refine_ls_matrix_type full
_refine_ls_number_parameters 484
_refine_ls_number_reflns 9786
_refine_ls_number_restraints 0
_refine_ls_restrained_S_all 1.029
_refine_ls_R_factor_all 0.0299
_refine_ls_R_factor_gt 0.0237
_refine_ls_shift/su_max 0.003
_refine_ls_shift/su_mean 0.000
_refine_ls_structure_factor_coef Fsqd
_refine_ls_weighting_details 'w=1/[\s^2^(Fo^2^)+(0.0261P)^2^+5.9117P] where P=(Fo^2^+2Fc^2^)/3'
_refine_ls_weighting_scheme calc
_refine_ls_wR_factor_gt 0.0565
_refine_ls_wR_factor_ref 0.0593
_reflns_number_gt 8605
_reflns_number_total 9786
_reflns_threshold_expression 'I > 2\s(I)'
_cod_data_source_file sc8b05638_si_002.cif
_cod_data_source_block 40101
_cod_database_code 4515217

loop_
_space_group_symop_operation_xyz
'x, y, z'
'-x, y+1/2, -z+1/2'
'-x, -y, -z'
'x, -y-1/2, z-1/2'

loop_
_atom_site_label
_atom_site_type_symbol
_atom_site_fract_x
_atom_site_fract_y
_atom_site_fract_z
_atom_site_U_iso_or_equiv
_atom_site_adp_type
_atom_site_occupancy
_atom_site_site_symmetry_order
_atom_site_calc_flag
_atom_site_refinement_flags_posn
Dy1 Dy 0.73793(2) 0.40178(2) 0.26660(2) 0.01185(4) Uani 1 1 d .
P1 P 0.76529(5) 0.53783(3) 0.41596(3) 0.01426(11) Uani 1 1 d .
O1 O 0.62176(14) 0.48471(9) 0.23092(8) 0.0201(3) Uani 1 1 d .
O2 O 0.70292(15) 0.33747(9) 0.36194(9) 0.0223(4) Uani 1 1 d .
O3 O 0.91360(14) 0.42937(9) 0.25713(10) 0.0240(4) Uani 1 1 d .
O4 O 0.75138(13) 0.48604(8) 0.35642(8) 0.0174(3) Uani 1 1 d .
N1 N 0.64159(16) 0.45777(11) 0.16031(10) 0.0170(4) Uani 1 1 d .
N2 N 0.62909(16) 0.29791(11) 0.31574(10) 0.0179(4) Uani 1 1 d .
N3 N 0.92759(16) 0.35719(11) 0.23212(11) 0.0193(4) Uani 1 1 d .
N4 N 0.71211(15) 0.29099(10) 0.15414(9) 0.0134(4) Uani 1 1 d .
C1 C 0.6607(2) 0.32195(13) 0.08882(12) 0.0194(5) Uani 1 1 d .
H1a H 0.6515 0.2846 0.0537 0.026 Uiso 1 1 calc R
H1b H 0.7105 0.3574 0.0694 0.026 Uiso 1 1 calc R
C2 C 0.54928(19) 0.35615(13) 0.10214(12) 0.0181(5) Uani 1 1 d .
C3 C 0.4513(2) 0.32087(14) 0.08177(12) 0.0213(5) Uani 1 1 d .
H3 H 0.4559 0.2774 0.0583 0.028 Uiso 1 1 calc R
C4 C 0.3484(2) 0.34941(14) 0.09598(13) 0.0217(5) Uani 1 1 d .
H4 H 0.2844 0.3261 0.0807 0.029 Uiso 1 1 calc R
C5 C 0.3409(2) 0.41291(15) 0.13312(14) 0.0248(5) Uani 1 1 d .
H5 H 0.2717 0.4314 0.1444 0.033 Uiso 1 1 calc R
C6 C 0.4365(2) 0.44904(14) 0.15353(13) 0.0217(5) Uani 1 1 d .
H6 H 0.4309 0.4917 0.1783 0.029 Uiso 1 1 calc R
C7 C 0.54098(19) 0.42183(13) 0.13717(12) 0.0178(5) Uani 1 1 d .
C8 C 0.6770(2) 0.51961(13) 0.11359(12) 0.0195(5) Uani 1 1 d .
C9 C 0.7796(2) 0.55253(15) 0.14725(15) 0.0282(6) Uani 1 1 d .
H9a H 0.8350 0.5164 0.1543 0.042 Uiso 1 1 calc GR
H9b H 0.7607 0.5731 0.1922 0.042 Uiso 1 1 calc GR
H9c H 0.8081 0.5889 0.1166 0.042 Uiso 1 1 calc GR
C10 C 0.5853(2) 0.57590(15) 0.10706(16) 0.0297(6) Uani 1 1 d .
H10a H 0.6141 0.6175 0.0840 0.044 Uiso 1 1 calc GR
H10b H 0.5597 0.5885 0.1535 0.044 Uiso 1 1 calc GR
H10c H 0.5247 0.5570 0.0796 0.044 Uiso 1 1 calc GR
C11 C 0.7046(2) 0.49108(15) 0.03952(13) 0.0272(6) Uani 1 1 d .
H11a H 0.6417 0.4657 0.0206 0.041 Uiso 1 1 calc GR
H11b H 0.7670 0.4595 0.0428 0.041 Uiso 1 1 calc GR
H11c H 0.7222 0.5302 0.0087 0.041 Uiso 1 1 calc GR
C12 C 0.6377(2) 0.23211(13) 0.17702(12) 0.0194(5) Uani 1 1 d .
H12a H 0.6312 0.1978 0.1388 0.026 Uiso 1 1 calc R
H12b H 0.5644 0.2514 0.1857 0.026 Uiso 1 1 calc R
C13 C 0.6783(2) 0.19428(13) 0.24325(13) 0.0201(5) Uani 1 1 d .
C14 C 0.7244(2) 0.12601(14) 0.23798(15) 0.0271(6) Uani 1 1 d .
H14 H 0.7259 0.1036 0.1940 0.036 Uiso 1 1 calc R
C15 C 0.7679(2) 0.09120(14) 0.29657(16) 0.0293(6) Uani 1 1 d .
H15 H 0.7982 0.0459 0.2919 0.039 Uiso 1 1 calc R
C16 C 0.7659(2) 0.12433(15) 0.36237(15) 0.0313(6) Uani 1 1 d .
H16 H 0.7954 0.1013 0.4020 0.042 Uiso 1 1 calc R
C17 C 0.7201(2) 0.19154(14) 0.36924(14) 0.0248(5) Uani 1 1 d .
H17 H 0.7200 0.2136 0.4134 0.033 Uiso 1 1 calc R
C18 C 0.67409(19) 0.22658(13) 0.31038(13) 0.0187(5) Uani 1 1 d .
C19 C 0.51360(19) 0.30292(13) 0.34540(12) 0.0186(5) Uani 1 1 d .
C20 C 0.4821(2) 0.38148(15) 0.34657(15) 0.0290(6) Uani 1 1 d .
H20a H 0.4935 0.4018 0.3004 0.043 Uiso 1 1 calc GR
H20b H 0.5275 0.4060 0.3808 0.043 Uiso 1 1 calc GR
H20c H 0.4054 0.3862 0.3592 0.043 Uiso 1 1 calc GR
C21 C 0.5070(2) 0.27329(15) 0.42111(13) 0.0278(6) Uani 1 1 d .
H21a H 0.5181 0.2227 0.4202 0.042 Uiso 1 1 calc GR
H21b H 0.4354 0.2837 0.4404 0.042 Uiso 1 1 calc GR
H21c H 0.5635 0.2950 0.4501 0.042 Uiso 1 1 calc GR
C22 C 0.4331(2) 0.26281(15) 0.29686(14) 0.0263(5) Uani 1 1 d .
H22a H 0.4300 0.2857 0.2513 0.039 Uiso 1 1 calc GR
H22b H 0.3605 0.2629 0.3175 0.039 Uiso 1 1 calc GR
H22c H 0.4580 0.2146 0.2912 0.039 Uiso 1 1 calc GR
C23 C 0.81987(19) 0.25873(13) 0.13501(13) 0.0191(5) Uani 1 1 d .
H23a H 0.8079 0.2237 0.0979 0.025 Uiso 1 1 calc R
H23b H 0.8504 0.2342 0.1761 0.025 Uiso 1 1 calc R
C24 C 0.90270(19) 0.31362(13) 0.10964(13) 0.0193(5) Uani 1 1 d .
C25 C 0.9270(2) 0.31915(15) 0.03665(13) 0.0256(6) Uani 1 1 d .
H25 H 0.8951 0.2871 0.0048 0.034 Uiso 1 1 calc R
C26 C 0.9976(2) 0.37156(16) 0.01173(14) 0.0299(6) Uani 1 1 d .
H26 H 1.0157 0.3731 -0.0361 0.040 Uiso 1 1 calc R
C27 C 1.0410(2) 0.42130(17) 0.05787(15) 0.0314(6) Uani 1 1 d .
H27 H 1.0848 0.4582 0.0408 0.042 Uiso 1 1 calc R
C28 C 1.0193(2) 0.41639(15) 0.13025(15) 0.0267(6) Uani 1 1 d .
H28 H 1.0495 0.4498 0.1613 0.035 Uiso 1 1 calc R
C29 C 0.95250(19) 0.36163(13) 0.15655(13) 0.0198(5) Uani 1 1 d .
C30 C 1.01786(19) 0.32190(13) 0.27759(12) 0.0198(5) Uani 1 1 d .
C31 C 0.9782(2) 0.32429(16) 0.35405(14) 0.0294(6) Uani 1 1 d .
H31a H 0.9807 0.3725 0.3710 0.044 Uiso 1 1 calc GR
H31b H 1.0254 0.2950 0.3831 0.044 Uiso 1 1 calc GR
H31c H 0.9034 0.3069 0.3562 0.044 Uiso 1 1 calc GR
C32 C 1.1284(2) 0.36091(17) 0.27183(16) 0.0327(6) Uani 1 1 d .
H32a H 1.1586 0.3534 0.2255 0.049 Uiso 1 1 calc GR
H32b H 1.1791 0.3430 0.3071 0.049 Uiso 1 1 calc GR
H32c H 1.1169 0.4109 0.2793 0.049 Uiso 1 1 calc GR
C33 C 1.0306(2) 0.24498(15) 0.25423(15) 0.0315(6) Uani 1 1 d .
H33a H 0.9620 0.2201 0.2613 0.047 Uiso 1 1 calc GR
H33b H 1.0882 0.2226 0.2818 0.047 Uiso 1 1 calc GR
H33c H 1.0496 0.2435 0.2049 0.047 Uiso 1 1 calc GR
C34 C 0.6603(2) 0.60761(14) 0.41093(14) 0.0253(5) Uani 1 1 d .
H34 H 0.6787 0.6446 0.4458 0.034 Uiso 1 1 calc R
C35 C 0.6632(3) 0.64071(16) 0.33628(15) 0.0343(7) Uani 1 1 d .
H35a H 0.6428 0.6054 0.3017 0.052 Uiso 1 1 calc GR
H35b H 0.7367 0.6577 0.3267 0.052 Uiso 1 1 calc GR
H35c H 0.6118 0.6798 0.3338 0.052 Uiso 1 1 calc GR
C36 C 0.5442(2) 0.57907(17) 0.42678(18) 0.0381(7) Uani 1 1 d .
H36a H 0.4915 0.6173 0.4238 0.057 Uiso 1 1 calc GR
H36b H 0.5434 0.5591 0.4737 0.057 Uiso 1 1 calc GR
H36c H 0.5250 0.5429 0.3928 0.057 Uiso 1 1 calc GR
C37 C 0.7468(2) 0.49254(14) 0.50095(13) 0.0223(5) Uani 1 1 d .
H37 H 0.6675 0.4823 0.5057 0.030 Uiso 1 1 calc R
C38 C 0.7818(3) 0.53764(15) 0.56560(13) 0.0304(6) Uani 1 1 d .
H38a H 0.8610 0.5427 0.5664 0.046 Uiso 1 1 calc GR
H38b H 0.7582 0.5145 0.6083 0.046 Uiso 1 1 calc GR
H38c H 0.7479 0.5838 0.5623 0.046 Uiso 1 1 calc GR
C39 C 0.8077(2) 0.42115(13) 0.50014(13) 0.0244(5) Uani 1 1 d .
H39a H 0.7781 0.3920 0.4627 0.037 Uiso 1 1 calc GR
H39b H 0.7978 0.3975 0.5448 0.037 Uiso 1 1 calc GR
H39c H 0.8853 0.4291 0.4924 0.037 Uiso 1 1 calc GR
C40 C 0.9031(2) 0.57759(13) 0.41705(13) 0.0223(5) Uani 1 1 d .
H40 H 0.9489 0.5479 0.4485 0.030 Uiso 1 1 calc R
C41 C 0.9084(2) 0.65352(14) 0.44727(14) 0.0273(6) Uani 1 1 d .
H41a H 0.9844 0.6688 0.4500 0.041 Uiso 1 1 calc GR
H41b H 0.8769 0.6541 0.4939 0.041 Uiso 1 1 calc GR
H41c H 0.8674 0.6852 0.4168 0.041 Uiso 1 1 calc GR
C42 C 0.9566(2) 0.57411(14) 0.34334(14) 0.0266(6) Uani 1 1 d .
H42a H 0.9573 0.5257 0.3271 0.040 Uiso 1 1 calc GR
H42b H 1.0314 0.5916 0.3463 0.040 Uiso 1 1 calc GR
H42c H 0.9147 0.6029 0.3106 0.040 Uiso 1 1 calc GR

loop_
_atom_site_aniso_label
_atom_site_aniso_U_11
_atom_site_aniso_U_22
_atom_site_aniso_U_33
_atom_site_aniso_U_23
_atom_site_aniso_U_13
_atom_site_aniso_U_12
Dy1 0.01284(5) 0.01092(5) 0.01177(5) -0.00003(4) -0.00019(3) -0.00013(4)
P1 0.0174(3) 0.0111(3) 0.0143(3) -0.0013(2) -0.0029(2) 0.0023(2)
O1 0.0231(9) 0.0211(9) 0.0161(8) -0.0029(7) -0.0002(6) 0.0031(7)
O2 0.0274(9) 0.0218(9) 0.0176(8) -0.0016(7) -0.0046(7) -0.0073(7)
O3 0.0204(9) 0.0169(8) 0.0347(10) -0.0094(8) 0.0017(7) -0.0005(7)
O4 0.0210(8) 0.0141(8) 0.0171(8) -0.0030(6) -0.0022(6) -0.0005(6)
N1 0.0189(10) 0.0179(10) 0.0141(9) -0.0005(7) 0.0009(7) -0.0011(8)
N2 0.0193(10) 0.0166(10) 0.0179(9) -0.0018(8) 0.0004(8) -0.0046(8)
N3 0.0171(10) 0.0179(10) 0.0230(10) -0.0048(8) -0.0011(8) 0.0016(8)
N4 0.0150(9) 0.0135(9) 0.0118(8) -0.0005(7) -0.0006(7) 0.0009(7)
C1 0.0259(13) 0.0197(12) 0.0126(10) -0.0016(9) -0.0010(9) 0.0011(10)
C2 0.0190(11) 0.0219(12) 0.0135(10) 0.0029(9) -0.0015(8) 0.0002(9)
C3 0.0225(12) 0.0234(12) 0.0179(11) -0.0020(9) -0.0044(9) -0.0022(10)
C4 0.0154(11) 0.0297(13) 0.0199(11) 0.0052(10) -0.0043(9) -0.0059(10)
C5 0.0146(11) 0.0346(15) 0.0252(12) 0.0028(11) 0.0002(9) 0.0042(10)
C6 0.0204(12) 0.0225(12) 0.0221(12) 0.0020(10) -0.0005(9) 0.0039(10)
C7 0.0171(11) 0.0220(12) 0.0144(10) 0.0043(9) -0.0013(8) 0.0010(9)
C8 0.0213(12) 0.0165(11) 0.0207(11) 0.0059(9) 0.0014(9) 0.0013(9)
C9 0.0284(14) 0.0236(13) 0.0326(14) 0.0041(11) -0.0014(11) -0.0068(11)
C10 0.0310(15) 0.0223(13) 0.0356(15) 0.0072(11) -0.0003(12) 0.0038(11)
C11 0.0341(15) 0.0251(13) 0.0226(12) 0.0069(10) 0.0031(11) -0.0008(11)
C12 0.0199(12) 0.0187(11) 0.0195(11) -0.0038(9) -0.0003(9) -0.0066(9)
C13 0.0198(12) 0.0179(12) 0.0226(11) 0.0016(9) 0.0003(9) -0.0041(9)
C14 0.0360(15) 0.0152(12) 0.0302(13) -0.0002(10) 0.0021(11) -0.0030(11)
C15 0.0337(15) 0.0154(12) 0.0388(15) 0.0068(11) -0.0001(12) 0.0043(11)
C16 0.0362(16) 0.0249(14) 0.0327(14) 0.0128(12) -0.0080(12) 0.0032(12)
C17 0.0258(13) 0.0263(13) 0.0224(12) 0.0059(10) -0.0031(10) -0.0033(11)
C18 0.0181(11) 0.0162(11) 0.0217(11) 0.0028(9) -0.0003(9) -0.0037(9)
C19 0.0193(12) 0.0210(12) 0.0157(10) 0.0019(9) 0.0033(9) -0.0039(9)
C20 0.0310(15) 0.0272(14) 0.0289(14) 0.0018(11) 0.0100(11) 0.0015(11)
C21 0.0327(15) 0.0299(14) 0.0210(12) 0.0038(11) 0.0075(11) -0.0031(12)
C22 0.0217(13) 0.0308(14) 0.0265(13) 0.0015(11) 0.0019(10) -0.0048(11)
C23 0.0187(12) 0.0159(11) 0.0226(11) -0.0064(9) 0.0001(9) 0.0024(9)
C24 0.0160(11) 0.0208(12) 0.0211(11) 0.0007(9) 0.0019(9) 0.0043(9)
C25 0.0188(12) 0.0382(15) 0.0199(12) -0.0028(11) 0.0031(9) 0.0042(11)
C26 0.0231(13) 0.0446(17) 0.0221(13) 0.0104(12) 0.0087(10) 0.0096(12)
C27 0.0153(12) 0.0413(16) 0.0377(15) 0.0145(13) 0.0062(11) -0.0025(11)
C28 0.0164(12) 0.0282(14) 0.0354(14) 0.0004(11) 0.0016(10) -0.0010(10)
C29 0.0156(11) 0.0197(12) 0.0243(12) 0.0009(10) 0.0021(9) 0.0037(9)
C30 0.0167(11) 0.0225(12) 0.0202(11) -0.0043(10) -0.0041(9) 0.0044(9)
C31 0.0246(13) 0.0387(16) 0.0249(13) -0.0029(12) -0.0036(10) 0.0032(12)
C32 0.0191(13) 0.0454(18) 0.0334(15) -0.0022(13) -0.0026(11) 0.0008(12)
C33 0.0337(15) 0.0298(15) 0.0307(14) -0.0041(12) -0.0109(12) 0.0123(12)
C34 0.0252(13) 0.0224(13) 0.0281(13) -0.0068(10) -0.0043(10) 0.0104(10)
C35 0.0465(18) 0.0266(15) 0.0298(14) 0.0027(12) -0.0080(13) 0.0133(13)
C36 0.0262(15) 0.0365(17) 0.0514(19) 0.0005(14) -0.0032(13) 0.0107(13)
C37 0.0218(12) 0.0235(13) 0.0215(12) 0.0034(10) -0.0002(9) -0.0006(10)
C38 0.0495(18) 0.0255(14) 0.0162(11) -0.0015(10) 0.0017(11) 0.0057(12)
C39 0.0354(15) 0.0168(12) 0.0209(12) 0.0029(9) -0.0078(10) -0.0004(10)
C40 0.0224(13) 0.0183(12) 0.0261(12) -0.0019(10) -0.0016(10) -0.0019(10)
C41 0.0318(14) 0.0206(13) 0.0294(13) -0.0069(11) -0.0005(11) -0.0075(11)
C42 0.0308(14) 0.0206(12) 0.0287(13) -0.0044(10) 0.0090(11) -0.0070(11)

loop_
_atom_type_symbol
_atom_type_description
_atom_type_scat_dispersion_real
_atom_type_scat_dispersion_imag
_atom_type_scat_source
C C 0.0033 0.0016 'International Tables Vol C Tables 4.2.6.8 and 6.1.1.4'
H H 0.0000 0.0000 'International Tables Vol C Tables 4.2.6.8 and 6.1.1.4'
N N 0.0061 0.0033 'International Tables Vol C Tables 4.2.6.8 and 6.1.1.4'
O O 0.0106 0.0060 'International Tables Vol C Tables 4.2.6.8 and 6.1.1.4'
P P 0.1023 0.0942 'International Tables Vol C Tables 4.2.6.8 and 6.1.1.4'
Dy Dy -0.1892 4.4098 'International Tables Vol C Tables 4.2.6.8 and 6.1.1.4'

loop_
_geom_angle_atom_site_label_1
_geom_angle_atom_site_label_2
_geom_angle_atom_site_label_3
_geom_angle
O1 Dy1 O2 120.72(6)
O1 Dy1 O4 77.29(6)
O1 Dy1 N1 34.64(6)
O1 Dy1 N2 109.10(6)
O1 Dy1 N3 137.13(7)
O2 Dy1 O4 78.02(6)
O2 Dy1 N1 141.26(6)
O2 Dy1 N2 34.66(6)
O2 Dy1 N3 102.00(7)
O3 Dy1 O1 114.97(7)
O3 Dy1 O2 112.82(7)
O3 Dy1 O4 80.60(6)
O3 Dy1 N1 105.92(7)
O3 Dy1 N2 135.83(7)
O3 Dy1 N3 34.79(6)
O4 Dy1 N1 108.77(6)
O4 Dy1 N2 106.97(6)
O4 Dy1 N3 110.85(6)
N2 Dy1 N1 111.92(6)
N3 Dy1 N1 110.12(6)
N3 Dy1 N2 108.18(7)
O4 P1 C34 110.83(11)
O4 P1 C37 109.95(11)
O4 P1 C40 111.83(11)
C34 P1 C37 106.86(12)
C40 P1 C34 109.81(12)
C40 P1 C37 107.39(12)
N1 O1 Dy1 85.61(11)
N2 O2 Dy1 84.97(11)
N3 O3 Dy1 85.43(11)
P1 O4 Dy1 176.76(10)
O1 N1 Dy1 59.75(9)
O1 N1 C7 107.14(17)
O1 N1 C8 108.37(17)
C7 N1 Dy1 114.85(14)
C7 N1 C8 114.79(18)
C8 N1 Dy1 130.18(14)
O2 N2 Dy1 60.36(10)
O2 N2 C18 106.75(17)
O2 N2 C19 108.10(17)
C18 N2 Dy1 119.43(14)
C18 N2 C19 115.53(18)
C19 N2 Dy1 124.82(14)
O3 N3 Dy1 59.78(10)
O3 N3 C29 106.85(18)
O3 N3 C30 107.95(17)
C29 N3 Dy1 115.24(14)
C29 N3 C30 114.79(18)
C30 N3 Dy1 129.85(15)
C12 N4 C1 106.32(17)
C23 N4 C1 108.54(17)
C23 N4 C12 107.36(18)
N4 C1 C2 113.10(18)
C3 C2 C1 120.0(2)
C7 C2 C1 121.3(2)
C7 C2 C3 118.7(2)
C4 C3 C2 121.3(2)
C3 C4 C5 119.7(2)
C4 C5 C6 120.2(2)
C5 C6 C7 120.5(2)
C2 C7 N1 119.2(2)
C6 C7 N1 121.1(2)
C6 C7 C2 119.6(2)
N1 C8 C10 111.5(2)
N1 C8 C11 108.91(19)
C9 C8 N1 107.53(19)
C9 C8 C10 109.7(2)
C9 C8 C11 109.9(2)
C10 C8 C11 109.2(2)
N4 C12 C13 113.32(18)
C14 C13 C12 119.8(2)
C14 C13 C18 118.5(2)
C18 C13 C12 121.7(2)
C15 C14 C13 121.6(3)
C14 C15 C16 119.5(3)
C17 C16 C15 120.2(2)
C16 C17 C18 120.7(2)
C13 C18 N2 118.6(2)
C17 C18 N2 121.7(2)
C17 C18 C13 119.6(2)
N2 C19 C20 107.27(19)
N2 C19 C21 112.2(2)
N2 C19 C22 109.38(19)
C20 C19 C21 108.8(2)
C20 C19 C22 109.2(2)
C22 C19 C21 109.9(2)
N4 C23 C24 112.36(19)
C25 C24 C23 120.0(2)
C29 C24 C23 121.4(2)
C29 C24 C25 118.5(2)
C26 C25 C24 121.0(2)
C27 C26 C25 119.9(2)
C26 C27 C28 120.0(3)
C27 C28 C29 120.6(3)
C24 C29 N3 119.3(2)
C24 C29 C28 119.8(2)
C28 C29 N3 120.7(2)
C31 C30 N3 106.81(19)
C31 C30 C32 109.6(2)
C32 C30 N3 111.7(2)
C33 C30 N3 108.84(19)
C33 C30 C31 109.6(2)
C33 C30 C32 110.2(2)
C35 C34 P1 108.45(18)
C36 C34 P1 111.94(19)
C36 C34 C35 110.4(2)
C38 C37 P1 113.73(18)
C39 C37 P1 109.71(17)
C39 C37 C38 111.3(2)
C41 C40 P1 114.81(18)
C41 C40 C42 111.0(2)
C42 C40 P1 111.25(17)

loop_
_geom_bond_atom_site_label_1
_geom_bond_atom_site_label_2
_geom_bond_distance
Dy1 O1 2.1956(17)
Dy1 O2 2.2078(17)
Dy1 O3 2.1888(17)
Dy1 O4 2.3210(15)
Dy1 N1 2.5342(19)
Dy1 N2 2.5304(19)
Dy1 N3 2.525(2)
P1 O4 1.4927(16)
P1 C34 1.824(2)
P1 C37 1.828(2)
P1 C40 1.821(3)
O1 N1 1.445(2)
O2 N2 1.445(2)
O3 N3 1.445(3)
N1 C7 1.452(3)
N1 C8 1.520(3)
N2 C18 1.449(3)
N2 C19 1.508(3)
N3 C29 1.460(3)
N3 C30 1.530(3)
N4 C1 1.491(3)
N4 C12 1.490(3)
N4 C23 1.481(3)
C1 C2 1.511(3)
C2 C3 1.405(3)
C2 C7 1.403(3)
C3 C4 1.379(4)
C4 C5 1.386(4)
C5 C6 1.389(4)
C6 C7 1.396(3)
C8 C9 1.517(3)
C8 C10 1.533(3)
C8 C11 1.534(3)
C12 C13 1.513(3)
C13 C14 1.401(4)
C13 C18 1.404(3)
C14 C15 1.382(4)
C15 C16 1.387(4)
C16 C17 1.384(4)
C17 C18 1.400(3)
C19 C20 1.523(4)
C19 C21 1.534(3)
C19 C22 1.526(3)
C23 C24 1.515(3)
C24 C25 1.412(3)
C24 C29 1.395(3)
C25 C26 1.386(4)
C26 C27 1.376(4)
C27 C28 1.394(4)
C28 C29 1.400(4)
C30 C31 1.522(3)
C30 C32 1.525(4)
C30 C33 1.518(4)
C34 C35 1.538(4)
C34 C36 1.529(4)
C37 C38 1.539(3)
C37 C39 1.528(3)
C40 C41 1.536(3)
C40 C42 1.538(3)
